data_7250523
loop_
_publ_author_name
'Beccaria, Roberta'
'Pizzi, Andrea'
'Chakalov, Edem R.'
'Resnati, Giuseppe'
'Tolstoy, Peter'

_publ_section_title
;
 Proton Delocalization in Short Hydrogen Bonds Assembling HSeO4-- Anions
 into Supramolecular Adducts
;
_journal_name_full 'Physical Chemistry Chemical Physics'
_journal_paper_doi 10.1039/D5CP01211B
_journal_year 2025
_chemical_formula_moiety '2(H O4 Se), H2 O, 2(C9 H20 N)'
_chemical_formula_sum 'C18 H44 N2 O9 Se2'
_chemical_formula_weight 590.47
_space_group_crystal_system monoclinic
_space_group_IT_number 14
_space_group_name_Hall '-P 2yn'
_space_group_name_H-M_alt 'P 1 21/n 1'
_atom_sites_solution_hydrogens mixed
_atom_sites_solution_primary dual
_audit_creation_date 2025-01-16
_audit_creation_method
;
Olex2 1.5
(compiled 2023.08.24 svn.re1ec1418 for OlexSys, GUI svn.r6817)
;
_audit_update_record
;
2025-01-17 deposited with the CCDC.	2025-06-06 downloaded from the CCDC.
;
_cell_angle_alpha 90
_cell_angle_beta 102.7673(6)
_cell_angle_gamma 90
_cell_formula_units_Z 4
_cell_length_a 15.50150(10)
_cell_length_b 10.08722(6)
_cell_length_c 16.80632(11)
_cell_measurement_reflns_used 25500
_cell_measurement_temperature 100.01(10)
_cell_measurement_theta_max 76.4080
_cell_measurement_theta_min 4.3830
_cell_volume 2562.98(3)
_computing_cell_refinement 'CrysAlisPro 1.171.43.121a (Rigaku OD, 2024)'
_computing_data_collection 'CrysAlisPro 1.171.43.121a (Rigaku OD, 2024)'
_computing_data_reduction 'CrysAlisPro 1.171.43.121a (Rigaku OD, 2024)'
_computing_molecular_graphics 'Olex2 1.5 (Dolomanov et al., 2009)'
_computing_publication_material 'Olex2 1.5 (Dolomanov et al., 2009)'
_computing_structure_refinement 'SHELXL 2018/3 (Sheldrick, 2015)'
_computing_structure_solution 'SHELXT 2014/4 (Sheldrick, 2014)'
_diffrn_ambient_environment N~2~
_diffrn_ambient_temperature 100.01(10)
_diffrn_detector 'Hybrid Pixel Array Detector'
_diffrn_detector_area_resol_mean 10.0000
_diffrn_detector_type HyPix
_diffrn_measured_fraction_theta_full 1.000
_diffrn_measured_fraction_theta_max 0.969
_diffrn_measurement_details
;
List of Runs (angles in degrees, time in seconds):

  # Type    Start    End  Width  t~exp~   \w     \q     \k     \f   Frames
#--------------------------------------------------------------------------
  1  \w     83.00 178.00   0.50    0.05    --  105.82  77.00-180.00  190
  2  \w    101.00 178.00   0.50    0.05    --  105.82  78.00 -98.00  154
  3  \w    108.00 165.00   0.50    0.05    --  105.82  77.00  30.00  114
  4  \w     35.00 120.00   0.50    0.05    --   47.37  38.00 -30.00  170
  5  \w     35.00  70.00   0.50    0.05    --  105.82 -61.00-180.00   70
  6  \w     33.00 103.00   0.50    0.05    --  105.82 -77.00 -90.00  140
  7  \w     34.00  65.00   0.50    0.05    --  105.82 -77.00  30.00   62
  8  \w     33.00 110.00   0.50    0.05    --  105.82 -78.00 136.00  154
  9  \w     34.00 105.00   0.50    0.05    --  105.82 -77.00  90.00  142
 10  \w     34.00  69.00   0.50    0.05    --  105.82 -61.00 150.00   70
 11  \w     69.00 100.00   0.50    0.05    --  105.82 -77.00  30.00   62
 12  \w     33.00  71.00   0.50    0.05    --  105.82 -61.00 -30.00   76
 13  \w     39.00  65.00   0.50    0.05    --  105.82 -61.00 -90.00   52
 14  \w     49.00 100.00   0.50    0.05    --  105.82 -95.00-120.00  102
 15  \w    -27.00  27.00   0.50    0.05    --   47.37 -19.00  60.00  108
 16  \w    -21.00  71.00   0.50    0.05    --   47.37 -78.00 136.00  184
 17  \w     63.00 107.00   0.50    0.05    --  105.82-125.00 150.00   88
 18  \w     34.00  74.00   0.50    0.05    --  105.82 -95.00  90.00   80
 19  \w    -27.00  27.00   0.50    0.05    --   47.37 -19.00-150.00  108
 20  \w    -70.00  25.00   0.50    0.05    --  -47.37  78.00 -98.00  190
 21  \w   -110.00 -19.00   0.50    0.05    --  -91.75  78.00 -98.00  182
 22  \w    -51.00 -20.00   0.50    0.05    --  -91.75  45.00-150.00   62
 23  \w    -51.00 -20.00   0.50    0.05    --  -91.75  45.00-120.00   62
 24  \w    -27.00  28.00   0.50    0.05    --  -47.37  19.00-120.00  110
 25  \w    -51.00 -20.00   0.50    0.05    --  -91.75  45.00 -90.00   62
 26  \w    -51.00 -20.00   0.50    0.05    --  -91.75  45.00 -30.00   62
 27  \w    -43.00  26.00   0.50    0.05    --  -47.37  38.00 150.00  138
 28  \w    -51.00 -20.00   0.50    0.05    --  -91.75  45.00 120.00   62
 29  \w    -51.00 -20.00   0.50    0.05    --  -91.75  45.00  90.00   62
 30  \w   -166.00 -78.00   0.50    0.05    --  -91.75 -15.00 -30.00  176
 31  \w   -163.00 -79.00   0.50    0.05    --  -91.75 -78.00 136.00  168
 32  \w   -120.00 -32.00   0.50    0.05    --  -47.37 -57.00 150.00  176
 33  \w   -163.00 -75.00   0.50    0.05    --  -91.75 -61.00  90.00  176
 34  \w   -163.00 -79.00   0.50    0.05    --  -91.75 -45.00  60.00  168
 35  \w   -163.00 -79.00   0.50    0.05    --  -91.75 -45.00  60.00  168
 36  \w   -166.00 -79.00   0.50    0.05    --  -91.75 -30.00  30.00  174
 37  \w   -163.00 -69.00   0.50    0.05    --  -91.75 -77.00-150.00  188
 38  \w   -163.00 -79.00   0.50    0.05    --  -91.75 -45.00-150.00  168
 39  \w   -163.00 -79.00   0.50    0.05    --  -91.75 -45.00-150.00  168
 40  \w   -163.00 -83.00   0.50    0.05    --  -91.75 -95.00   0.00  160
 41  \w   -163.00 -83.00   0.50    0.05    --  -91.75 -95.00  30.00  160
;
_diffrn_measurement_device 'four-circle diffractometer'
_diffrn_measurement_device_type 'XtaLAB Synergy, Dualflex, HyPix'
_diffrn_measurement_method '\w scans'
_diffrn_orient_matrix_type 'CrysAlisPro convention (1999,Acta A55,543-557)'
_diffrn_orient_matrix_UB_11 0.0089322000
_diffrn_orient_matrix_UB_12 -0.1218742000
_diffrn_orient_matrix_UB_13 0.0564696000
_diffrn_orient_matrix_UB_21 -0.0950778000
_diffrn_orient_matrix_UB_22 -0.0421516000
_diffrn_orient_matrix_UB_23 -0.0406355000
_diffrn_orient_matrix_UB_31 0.0356659000
_diffrn_orient_matrix_UB_32 -0.0818595000
_diffrn_orient_matrix_UB_33 -0.0631265000
_diffrn_radiation_monochromator mirror
_diffrn_radiation_probe x-ray
_diffrn_radiation_type 'Cu K\a'
_diffrn_radiation_wavelength 1.54184
_diffrn_reflns_av_R_equivalents 0.0500
_diffrn_reflns_av_unetI/netI 0.0249
_diffrn_reflns_Laue_measured_fraction_full 1.000
_diffrn_reflns_Laue_measured_fraction_max 0.969
_diffrn_reflns_limit_h_max 19
_diffrn_reflns_limit_h_min -19
_diffrn_reflns_limit_k_max 12
_diffrn_reflns_limit_k_min -12
_diffrn_reflns_limit_l_max 20
_diffrn_reflns_limit_l_min -21
_diffrn_reflns_number 46970
_diffrn_reflns_point_group_measured_fraction_full 1.000
_diffrn_reflns_point_group_measured_fraction_max 0.969
_diffrn_reflns_theta_full 67.684
_diffrn_reflns_theta_max 76.710
_diffrn_reflns_theta_min 3.512
_diffrn_source 'micro-focus sealed X-ray tube'
_diffrn_source_type 'PhotonJet (Cu) X-ray Source'
_exptl_absorpt_coefficient_mu 4.015
_exptl_absorpt_correction_T_max 1.00000
_exptl_absorpt_correction_T_min 0.83122
_exptl_absorpt_correction_type multi-scan
_exptl_absorpt_process_details
;
CrysAlisPro 1.171.43.121a (Rigaku Oxford Diffraction, 2024)
Empirical absorption correction using spherical harmonics,
implemented in SCALE3 ABSPACK scaling algorithm.
;
_exptl_crystal_colour 'clear whiteish'
_exptl_crystal_colour_lustre clear
_exptl_crystal_colour_modifier whiteish
_exptl_crystal_density_diffrn 1.530
_exptl_crystal_description block
_exptl_crystal_F_000 1224
_exptl_crystal_size_max 0.2
_exptl_crystal_size_mid 0.1
_exptl_crystal_size_min 0.05
_refine_diff_density_max 0.347
_refine_diff_density_min -0.487
_refine_diff_density_rms 0.065
_refine_ls_extinction_coef 0.00020(3)
_refine_ls_extinction_expression Fc^*^=kFc[1+0.001xFc^2^\l^3^/sin(2\q)]^-1/4^
_refine_ls_extinction_method 'SHELXL-2018/3 (Sheldrick 2018)'
_refine_ls_goodness_of_fit_ref 1.057
_refine_ls_hydrogen_treatment mixed
_refine_ls_matrix_type full
_refine_ls_number_parameters 300
_refine_ls_number_reflns 5242
_refine_ls_number_restraints 0
_refine_ls_restrained_S_all 1.057
_refine_ls_R_factor_all 0.0247
_refine_ls_R_factor_gt 0.0225
_refine_ls_shift/su_max 0.003
_refine_ls_shift/su_mean 0.000
_refine_ls_structure_factor_coef Fsqd
_refine_ls_weighting_details 'w=1/[\s^2^(Fo^2^)+(0.0263P)^2^+1.5778P] where P=(Fo^2^+2Fc^2^)/3'
_refine_ls_weighting_scheme calc
_refine_ls_wR_factor_gt 0.0567
_refine_ls_wR_factor_ref 0.0579
_reflns_Friedel_coverage 0.000
_reflns_number_gt 4838
_reflns_number_total 5242
_reflns_threshold_expression 'I > 2\s(I)'
_cod_data_source_file d5cp01211b2.cif
_cod_data_source_block rb148_lt_auto
_cod_database_code 7250523
_shelx_shelxl_version_number 2018/3
_chemical_oxdiff_formula 'C9 H20 N Se O4'
_shelx_space_group_comment
;
The symmetry employed for this shelxl refinement is uniquely defined
by the following loop, which should always be used as a source of
symmetry information in preference to the above space-group names.
They are only intended as comments.
;
_shelx_estimated_absorpt_t_max 0.824
_shelx_estimated_absorpt_t_min 0.501
_olex2_refinement_description
;
1.a Free rotating group:
 O9(H9D,H9E)
1.b Secondary CH2 refined with riding coordinates:
 N2(H2A,H2B), N1(H1A,H1B), C12(H12A,H12B), C11(H11A,H11B), C13(H13A,H13B),
 C4(H4A,H4B), C2(H2C,H2D), C3(H3A,H3B)
1.c Idealised Me refined as rotating group:
 C9(H9A,H9B,H9C), C15(H15A,H15B,H15C), C18(H18A,H18B,H18C), C17(H17A,H17B,
 H17C), C16(H16A,H16B,H16C), C6(H6A,H6B,H6C), C7(H7A,H7B,H7C), C8(H8A,H8B,H8C)
;
_olex2_submission_special_instructions 'No special instructions were received'
_oxdiff_exptl_absorpt_empirical_details
;
Empirical correction (ABSPACK) includes:
- Absorption correction using spherical harmonics
- Frame scaling
;
_oxdiff_exptl_absorpt_empirical_full_max 1.317
_oxdiff_exptl_absorpt_empirical_full_min 0.843

loop_
_space_group_symop_operation_xyz
'x, y, z'
'-x+1/2, y+1/2, -z+1/2'
'-x, -y, -z'
'x-1/2, -y-1/2, z-1/2'

loop_
_atom_site_label
_atom_site_type_symbol
_atom_site_fract_x
_atom_site_fract_y
_atom_site_fract_z
_atom_site_U_iso_or_equiv
_atom_site_adp_type
_atom_site_occupancy
_atom_site_site_symmetry_order
_atom_site_calc_flag
_atom_site_refinement_flags_posn
_atom_site_refinement_flags_adp
_atom_site_refinement_flags_occupancy
_atom_site_disorder_assembly
_atom_site_disorder_group
Se2 Se 0.86413(2) 0.30711(2) 0.59742(2) 0.01061(6) Uani 1 1 d . . . . .
Se1 Se 0.68022(2) 0.66165(2) 0.42516(2) 0.01195(6) Uani 1 1 d . . . . .
O2 O 0.70533(8) 0.51604(12) 0.46768(7) 0.0190(3) Uani 1 1 d . . . . .
O8 O 0.80606(8) 0.18010(11) 0.55558(7) 0.0155(3) Uani 1 1 d . . . . .
O3 O 0.58479(8) 0.66332(13) 0.36465(8) 0.0212(3) Uani 1 1 d . . . . .
O1 O 0.69646(8) 0.77818(13) 0.49286(8) 0.0205(3) Uani 1 1 d . . . . .
O5 O 0.91628(8) 0.27857(13) 0.68922(7) 0.0197(3) Uani 1 1 d . . . . .
O9 O 0.89825(8) 0.55045(13) 0.41238(8) 0.0210(3) Uani 1 1 d G . . . .
H9D H 0.903260 0.492172 0.451305 0.032 Uiso 1 1 d G U . . .
H9E H 0.951311 0.582477 0.417559 0.032 Uiso 1 1 d G U . . .
O6 O 0.79007(8) 0.42886(13) 0.60759(8) 0.0166(3) Uani 1 1 d . . . . .
N2 N 0.83116(9) 0.90970(13) 0.61167(8) 0.0109(3) Uani 1 1 d . . . . .
H2A H 0.789567 0.873585 0.570602 0.013 Uiso 1 1 calc R U . . .
H2B H 0.830323 0.998774 0.602968 0.013 Uiso 1 1 calc R U . . .
O4 O 0.75463(10) 0.68307(15) 0.36485(8) 0.0243(3) Uani 1 1 d . . . . .
O7 O 0.92527(8) 0.36451(13) 0.53834(8) 0.0192(3) Uani 1 1 d . . . . .
N1 N 0.66190(9) 0.25666(14) 0.42024(8) 0.0123(3) Uani 1 1 d . . . . .
H1A H 0.667058 0.346323 0.425064 0.015 Uiso 1 1 calc R U . . .
H1B H 0.705016 0.221179 0.460233 0.015 Uiso 1 1 calc R U . . .
C9 C 0.63159(12) 0.30667(18) 0.27052(11) 0.0183(4) Uani 1 1 d . . . . .
H9A H 0.569922 0.276954 0.255811 0.027 Uiso 1 1 calc R U . . .
H9B H 0.657916 0.300429 0.222727 0.027 Uiso 1 1 calc R U . . .
H9C H 0.633747 0.398862 0.289243 0.027 Uiso 1 1 calc R U . . .
C12 C 0.90481(12) 0.68694(17) 0.70967(12) 0.0196(4) Uani 1 1 d . . . . .
H12A H 0.948729 0.732227 0.752839 0.024 Uiso 1 1 calc R U . . .
H12B H 0.907937 0.590667 0.721396 0.024 Uiso 1 1 calc R U . . .
C10 C 0.92111(11) 0.85862(17) 0.60243(11) 0.0143(3) Uani 1 1 d . . . . .
C11 C 0.92672(12) 0.71245(17) 0.62664(12) 0.0188(4) Uani 1 1 d . . . . .
H11A H 0.987257 0.679864 0.627947 0.023 Uiso 1 1 calc R U . . .
H11B H 0.885265 0.661175 0.584535 0.023 Uiso 1 1 calc R U . . .
C15 C 0.85236(12) 0.97306(17) 0.75995(10) 0.0158(3) Uani 1 1 d . . . . .
H15A H 0.911934 0.936762 0.779390 0.024 Uiso 1 1 calc R U . . .
H15B H 0.821570 0.974852 0.804981 0.024 Uiso 1 1 calc R U . . .
H15C H 0.856543 1.063353 0.739612 0.024 Uiso 1 1 calc R U . . .
C5 C 0.57302(11) 0.21877(18) 0.43935(11) 0.0160(3) Uani 1 1 d . . . . .
C13 C 0.81200(11) 0.73826(17) 0.71006(10) 0.0159(3) Uani 1 1 d . . . . .
H13A H 0.768270 0.688270 0.669179 0.019 Uiso 1 1 calc R U . . .
H13B H 0.799220 0.721236 0.764318 0.019 Uiso 1 1 calc R U . . .
C18 C 0.99611(11) 0.94138(18) 0.65312(11) 0.0176(4) Uani 1 1 d . . . . .
H18A H 0.980545 1.035582 0.647238 0.026 Uiso 1 1 calc R U . . .
H18B H 1.050548 0.925774 0.633972 0.026 Uiso 1 1 calc R U . . .
H18C H 1.005328 0.915843 0.710645 0.026 Uiso 1 1 calc R U . . .
C17 C 0.91947(12) 0.87560(19) 0.51170(11) 0.0192(4) Uani 1 1 d . . . . .
H17A H 0.868094 0.829000 0.479269 0.029 Uiso 1 1 calc R U . . .
H17B H 0.973750 0.838593 0.499900 0.029 Uiso 1 1 calc R U . . .
H17C H 0.915512 0.970074 0.497780 0.029 Uiso 1 1 calc R U . . .
C16 C 0.70331(11) 0.92508(18) 0.67207(11) 0.0161(3) Uani 1 1 d . . . . .
H16A H 0.697583 1.019414 0.657956 0.024 Uiso 1 1 calc R U . . .
H16B H 0.678556 0.908532 0.719995 0.024 Uiso 1 1 calc R U . . .
H16C H 0.671164 0.872290 0.626023 0.024 Uiso 1 1 calc R U . . .
C14 C 0.80094(11) 0.88610(16) 0.69116(10) 0.0124(3) Uani 1 1 d . . . . .
C4 C 0.55883(12) 0.07178(18) 0.41983(12) 0.0228(4) Uani 1 1 d . . . . .
H4A H 0.498238 0.047257 0.424274 0.027 Uiso 1 1 calc R U . . .
H4B H 0.600840 0.019983 0.461184 0.027 Uiso 1 1 calc R U . . .
C1 C 0.68333(11) 0.21901(18) 0.33873(10) 0.0155(3) Uani 1 1 d . . . . .
C6 C 0.49919(12) 0.30677(18) 0.39158(11) 0.0189(4) Uani 1 1 d . . . . .
H6A H 0.519126 0.399197 0.394763 0.028 Uiso 1 1 calc R U . . .
H6B H 0.446827 0.299006 0.414972 0.028 Uiso 1 1 calc R U . . .
H6C H 0.484265 0.278519 0.334389 0.028 Uiso 1 1 calc R U . . .
C2 C 0.66326(13) 0.07145(18) 0.32527(11) 0.0218(4) Uani 1 1 d . . . . .
H2C H 0.669145 0.047060 0.269653 0.026 Uiso 1 1 calc R U . . .
H2D H 0.707684 0.019929 0.364606 0.026 Uiso 1 1 calc R U . . .
C7 C 0.58334(12) 0.2462(2) 0.53041(11) 0.0216(4) Uani 1 1 d . . . . .
H7A H 0.633291 0.194963 0.561468 0.032 Uiso 1 1 calc R U . . .
H7B H 0.529080 0.220276 0.547198 0.032 Uiso 1 1 calc R U . . .
H7C H 0.594277 0.340953 0.540959 0.032 Uiso 1 1 calc R U . . .
C3 C 0.57103(13) 0.03297(18) 0.33517(12) 0.0241(4) Uani 1 1 d . . . . .
H3A H 0.562704 -0.063863 0.327492 0.029 Uiso 1 1 calc R U . . .
H3B H 0.525939 0.078262 0.293030 0.029 Uiso 1 1 calc R U . . .
C8 C 0.78210(12) 0.2461(2) 0.34844(11) 0.0209(4) Uani 1 1 d . . . . .
H8A H 0.793217 0.341458 0.355748 0.031 Uiso 1 1 calc R U . . .
H8B H 0.801023 0.215894 0.299562 0.031 Uiso 1 1 calc R U . . .
H8C H 0.815389 0.198376 0.396244 0.031 Uiso 1 1 calc R U . . .
H6 H 0.7708(18) 0.454(3) 0.5662(17) 0.040(8) Uiso 1 1 d . . . . .
H4 H 0.795(2) 0.642(3) 0.3803(18) 0.047(9) Uiso 1 1 d . . . . .

loop_
_atom_site_aniso_label
_atom_site_aniso_U_11
_atom_site_aniso_U_22
_atom_site_aniso_U_33
_atom_site_aniso_U_23
_atom_site_aniso_U_13
_atom_site_aniso_U_12
Se2 0.00995(9) 0.01033(10) 0.01080(10) 0.00068(6) 0.00068(7) -0.00078(6)
Se1 0.01269(10) 0.01108(10) 0.01127(10) -0.00027(6) 0.00089(7) 0.00023(6)
O2 0.0243(7) 0.0124(6) 0.0184(6) 0.0016(5) 0.0009(5) 0.0002(5)
O8 0.0159(6) 0.0108(6) 0.0172(6) 0.0007(5) -0.0018(5) -0.0021(4)
O3 0.0151(6) 0.0250(7) 0.0197(7) -0.0014(5) -0.0044(5) 0.0010(5)
O1 0.0206(7) 0.0177(6) 0.0216(7) -0.0072(5) 0.0012(5) -0.0013(5)
O5 0.0205(6) 0.0213(7) 0.0137(6) 0.0016(5) -0.0039(5) 0.0005(5)
O9 0.0149(6) 0.0227(7) 0.0255(7) 0.0049(5) 0.0046(5) -0.0028(5)
O6 0.0196(6) 0.0167(6) 0.0135(6) 0.0003(5) 0.0035(5) 0.0050(5)
N2 0.0114(6) 0.0090(7) 0.0122(6) -0.0002(5) 0.0023(5) -0.0007(5)
O4 0.0235(8) 0.0319(8) 0.0196(7) 0.0089(6) 0.0097(6) 0.0058(6)
O7 0.0151(6) 0.0226(7) 0.0212(6) 0.0044(5) 0.0070(5) -0.0015(5)
N1 0.0118(7) 0.0119(7) 0.0118(7) 0.0006(5) -0.0004(5) 0.0001(5)
C9 0.0208(9) 0.0193(9) 0.0138(8) 0.0001(7) 0.0014(7) 0.0010(7)
C12 0.0201(9) 0.0111(8) 0.0256(10) 0.0040(7) 0.0005(7) 0.0015(7)
C10 0.0112(8) 0.0123(8) 0.0201(9) -0.0024(7) 0.0051(7) 0.0003(6)
C11 0.0149(8) 0.0118(8) 0.0298(10) -0.0020(7) 0.0050(7) 0.0012(6)
C15 0.0182(8) 0.0150(8) 0.0141(8) -0.0011(6) 0.0034(7) -0.0019(7)
C5 0.0112(8) 0.0168(9) 0.0193(9) 0.0040(7) 0.0017(7) -0.0018(7)
C13 0.0188(9) 0.0128(8) 0.0164(8) 0.0027(7) 0.0044(7) -0.0014(7)
C18 0.0129(8) 0.0174(9) 0.0224(9) -0.0018(7) 0.0035(7) -0.0022(7)
C17 0.0199(9) 0.0204(9) 0.0198(9) -0.0054(7) 0.0101(7) -0.0047(7)
C16 0.0140(8) 0.0164(9) 0.0186(8) -0.0012(7) 0.0051(7) -0.0004(7)
C14 0.0147(8) 0.0117(8) 0.0117(8) 0.0003(6) 0.0046(6) -0.0014(6)
C4 0.0184(9) 0.0164(9) 0.0302(10) 0.0077(8) -0.0016(8) -0.0038(7)
C1 0.0155(8) 0.0178(9) 0.0124(8) -0.0028(7) 0.0013(6) 0.0009(7)
C6 0.0133(8) 0.0191(9) 0.0231(9) 0.0029(7) 0.0013(7) 0.0001(7)
C2 0.0268(10) 0.0150(9) 0.0203(9) -0.0040(7) -0.0018(7) 0.0037(7)
C7 0.0164(9) 0.0289(10) 0.0199(9) 0.0049(8) 0.0052(7) -0.0005(7)
C3 0.0265(10) 0.0123(9) 0.0272(10) -0.0008(7) -0.0074(8) -0.0029(7)
C8 0.0154(9) 0.0303(11) 0.0171(9) -0.0036(8) 0.0035(7) 0.0020(7)

loop_
_atom_type_symbol
_atom_type_description
_atom_type_scat_dispersion_real
_atom_type_scat_dispersion_imag
_atom_type_scat_source
C C 0.0181 0.0091 'International Tables Vol C Tables 4.2.6.8 and 6.1.1.4'
H H 0.0000 0.0000 'International Tables Vol C Tables 4.2.6.8 and 6.1.1.4'
N N 0.0311 0.0180 'International Tables Vol C Tables 4.2.6.8 and 6.1.1.4'
O O 0.0492 0.0322 'International Tables Vol C Tables 4.2.6.8 and 6.1.1.4'
Se Se -0.7943 1.1372 'International Tables Vol C Tables 4.2.6.8 and 6.1.1.4'

loop_
_geom_angle_atom_site_label_1
_geom_angle_atom_site_label_2
_geom_angle_atom_site_label_3
_geom_angle
_geom_angle_site_symmetry_1
_geom_angle_site_symmetry_3
_geom_angle_publ_flag
O8 Se2 O6 106.69(6) . . ?
O5 Se2 O8 112.75(6) . . ?
O5 Se2 O6 103.84(6) . . ?
O5 Se2 O7 114.50(7) . . ?
O7 Se2 O8 110.93(6) . . ?
O7 Se2 O6 107.44(6) . . ?
O2 Se1 O4 104.18(7) . . ?
O3 Se1 O2 112.52(7) . . ?
O3 Se1 O1 114.72(7) . . ?
O3 Se1 O4 105.80(7) . . ?
O1 Se1 O2 111.04(6) . . ?
O1 Se1 O4 107.76(7) . . ?
H9D O9 H9E 104.5 . . ?
Se2 O6 H6 107(2) . . ?
H2A N2 H2B 106.9 . . ?
C10 N2 H2A 107.3 . . ?
C10 N2 H2B 107.3 . . ?
C10 N2 C14 119.97(13) . . ?
C14 N2 H2A 107.3 . . ?
C14 N2 H2B 107.3 . . ?
Se1 O4 H4 110(2) . . ?
H1A N1 H1B 106.8 . . ?
C5 N1 H1A 107.2 . . ?
C5 N1 H1B 107.2 . . ?
C1 N1 H1A 107.2 . . ?
C1 N1 H1B 107.2 . . ?
C1 N1 C5 120.69(13) . . ?
H9A C9 H9B 109.5 . . ?
H9A C9 H9C 109.5 . . ?
H9B C9 H9C 109.5 . . ?
C1 C9 H9A 109.5 . . ?
C1 C9 H9B 109.5 . . ?
C1 C9 H9C 109.5 . . ?
H12A C12 H12B 108.1 . . ?
C11 C12 H12A 109.6 . . ?
C11 C12 H12B 109.6 . . ?
C11 C12 C13 110.21(14) . . ?
C13 C12 H12A 109.6 . . ?
C13 C12 H12B 109.6 . . ?
N2 C10 C11 107.36(13) . . ?
N2 C10 C18 111.00(13) . . ?
N2 C10 C17 104.44(13) . . ?
C11 C10 C18 112.80(15) . . ?
C11 C10 C17 111.17(15) . . ?
C18 C10 C17 109.73(14) . . ?
C12 C11 H11A 108.9 . . ?
C12 C11 H11B 108.9 . . ?
C10 C11 C12 113.24(14) . . ?
C10 C11 H11A 108.9 . . ?
C10 C11 H11B 108.9 . . ?
H11A C11 H11B 107.7 . . ?
H15A C15 H15B 109.5 . . ?
H15A C15 H15C 109.5 . . ?
H15B C15 H15C 109.5 . . ?
C14 C15 H15A 109.5 . . ?
C14 C15 H15B 109.5 . . ?
C14 C15 H15C 109.5 . . ?
C4 C5 N1 106.95(14) . . ?
C4 C5 C6 113.34(14) . . ?
C4 C5 C7 111.71(15) . . ?
C6 C5 N1 110.42(14) . . ?
C7 C5 N1 105.37(13) . . ?
C7 C5 C6 108.74(15) . . ?
C12 C13 H13A 109.0 . . ?
C12 C13 H13B 109.0 . . ?
H13A C13 H13B 107.8 . . ?
C14 C13 C12 113.08(14) . . ?
C14 C13 H13A 109.0 . . ?
C14 C13 H13B 109.0 . . ?
C10 C18 H18A 109.5 . . ?
C10 C18 H18B 109.5 . . ?
C10 C18 H18C 109.5 . . ?
H18A C18 H18B 109.5 . . ?
H18A C18 H18C 109.5 . . ?
H18B C18 H18C 109.5 . . ?
C10 C17 H17A 109.5 . . ?
C10 C17 H17B 109.5 . . ?
C10 C17 H17C 109.5 . . ?
H17A C17 H17B 109.5 . . ?
H17A C17 H17C 109.5 . . ?
H17B C17 H17C 109.5 . . ?
H16A C16 H16B 109.5 . . ?
H16A C16 H16C 109.5 . . ?
H16B C16 H16C 109.5 . . ?
C14 C16 H16A 109.5 . . ?
C14 C16 H16B 109.5 . . ?
C14 C16 H16C 109.5 . . ?
C15 C14 N2 111.26(13) . . ?
C13 C14 N2 106.97(13) . . ?
C13 C14 C15 112.81(14) . . ?
C13 C14 C16 110.83(14) . . ?
C16 C14 N2 104.90(13) . . ?
C16 C14 C15 109.76(14) . . ?
C5 C4 H4A 108.7 . . ?
C5 C4 H4B 108.7 . . ?
C5 C4 C3 114.10(15) . . ?
H4A C4 H4B 107.6 . . ?
C3 C4 H4A 108.7 . . ?
C3 C4 H4B 108.7 . . ?
N1 C1 C9 110.31(14) . . ?
N1 C1 C2 107.33(14) . . ?
N1 C1 C8 105.73(13) . . ?
C9 C1 C8 108.91(15) . . ?
C2 C1 C9 113.39(14) . . ?
C2 C1 C8 110.89(15) . . ?
C5 C6 H6A 109.5 . . ?
C5 C6 H6B 109.5 . . ?
C5 C6 H6C 109.5 . . ?
H6A C6 H6B 109.5 . . ?
H6A C6 H6C 109.5 . . ?
H6B C6 H6C 109.5 . . ?
C1 C2 H2C 108.9 . . ?
C1 C2 H2D 108.9 . . ?
H2C C2 H2D 107.7 . . ?
C3 C2 C1 113.38(15) . . ?
C3 C2 H2C 108.9 . . ?
C3 C2 H2D 108.9 . . ?
C5 C7 H7A 109.5 . . ?
C5 C7 H7B 109.5 . . ?
C5 C7 H7C 109.5 . . ?
H7A C7 H7B 109.5 . . ?
H7A C7 H7C 109.5 . . ?
H7B C7 H7C 109.5 . . ?
C4 C3 H3A 109.6 . . ?
C4 C3 H3B 109.6 . . ?
C2 C3 C4 110.39(15) . . ?
C2 C3 H3A 109.6 . . ?
C2 C3 H3B 109.6 . . ?
H3A C3 H3B 108.1 . . ?
C1 C8 H8A 109.5 . . ?
C1 C8 H8B 109.5 . . ?
C1 C8 H8C 109.5 . . ?
H8A C8 H8B 109.5 . . ?
H8A C8 H8C 109.5 . . ?
H8B C8 H8C 109.5 . . ?

loop_
_geom_bond_atom_site_label_1
_geom_bond_atom_site_label_2
_geom_bond_distance
_geom_bond_site_symmetry_2
_geom_bond_publ_flag
Se2 O8 1.6329(12) . ?
Se2 O5 1.6017(12) . ?
Se2 O6 1.7153(12) . ?
Se2 O7 1.6234(12) . ?
Se1 O2 1.6422(12) . ?
Se1 O3 1.5993(12) . ?
Se1 O1 1.6166(12) . ?
Se1 O4 1.7091(14) . ?
O9 H9D 0.8701 . ?
O9 H9E 0.8700 . ?
O6 H6 0.74(3) . ?
N2 H2A 0.9100 . ?
N2 H2B 0.9100 . ?
N2 C10 1.526(2) . ?
N2 C14 1.529(2) . ?
O4 H4 0.75(3) . ?
N1 H1A 0.9100 . ?
N1 H1B 0.9100 . ?
N1 C5 1.531(2) . ?
N1 C1 1.527(2) . ?
C9 H9A 0.9800 . ?
C9 H9B 0.9800 . ?
C9 H9C 0.9800 . ?
C9 C1 1.527(2) . ?
C12 H12A 0.9900 . ?
C12 H12B 0.9900 . ?
C12 C11 1.529(3) . ?
C12 C13 1.530(2) . ?
C10 C11 1.527(2) . ?
C10 C18 1.529(2) . ?
C10 C17 1.529(2) . ?
C11 H11A 0.9900 . ?
C11 H11B 0.9900 . ?
C15 H15A 0.9800 . ?
C15 H15B 0.9800 . ?
C15 H15C 0.9800 . ?
C15 C14 1.528(2) . ?
C5 C4 1.524(3) . ?
C5 C6 1.529(2) . ?
C5 C7 1.528(2) . ?
C13 H13A 0.9900 . ?
C13 H13B 0.9900 . ?
C13 C14 1.527(2) . ?
C18 H18A 0.9800 . ?
C18 H18B 0.9800 . ?
C18 H18C 0.9800 . ?
C17 H17A 0.9800 . ?
C17 H17B 0.9800 . ?
C17 H17C 0.9800 . ?
C16 H16A 0.9800 . ?
C16 H16B 0.9800 . ?
C16 H16C 0.9800 . ?
C16 C14 1.528(2) . ?
C4 H4A 0.9900 . ?
C4 H4B 0.9900 . ?
C4 C3 1.527(3) . ?
C1 C2 1.527(2) . ?
C1 C8 1.528(2) . ?
C6 H6A 0.9800 . ?
C6 H6B 0.9800 . ?
C6 H6C 0.9800 . ?
C2 H2C 0.9900 . ?
C2 H2D 0.9900 . ?
C2 C3 1.526(3) . ?
C7 H7A 0.9800 . ?
C7 H7B 0.9800 . ?
C7 H7C 0.9800 . ?
C3 H3A 0.9900 . ?
C3 H3B 0.9900 . ?
C8 H8A 0.9800 . ?
C8 H8B 0.9800 . ?
C8 H8C 0.9800 . ?

loop_
_geom_torsion_atom_site_label_1
_geom_torsion_atom_site_label_2
_geom_torsion_atom_site_label_3
_geom_torsion_atom_site_label_4
_geom_torsion
_geom_torsion_site_symmetry_1
_geom_torsion_site_symmetry_2
_geom_torsion_site_symmetry_3
_geom_torsion_site_symmetry_4
_geom_torsion_publ_flag
N2 C10 C11 C12 -51.51(19) . . . . ?
N1 C5 C4 C3 -50.70(19) . . . . ?
N1 C1 C2 C3 51.32(19) . . . . ?
C9 C1 C2 C3 -70.8(2) . . . . ?
C12 C13 C14 N2 52.52(18) . . . . ?
C12 C13 C14 C15 -70.13(18) . . . . ?
C12 C13 C14 C16 166.33(14) . . . . ?
C10 N2 C14 C15 72.27(18) . . . . ?
C10 N2 C14 C13 -51.34(18) . . . . ?
C10 N2 C14 C16 -169.12(13) . . . . ?
C11 C12 C13 C14 -58.40(19) . . . . ?
C5 N1 C1 C9 73.97(19) . . . . ?
C5 N1 C1 C2 -50.01(19) . . . . ?
C5 N1 C1 C8 -168.43(14) . . . . ?
C5 C4 C3 C2 57.4(2) . . . . ?
C13 C12 C11 C10 57.8(2) . . . . ?
C18 C10 C11 C12 71.08(19) . . . . ?
C17 C10 C11 C12 -165.17(15) . . . . ?
C14 N2 C10 C11 50.88(18) . . . . ?
C14 N2 C10 C18 -72.82(18) . . . . ?
C14 N2 C10 C17 168.99(14) . . . . ?
C1 N1 C5 C4 49.49(19) . . . . ?
C1 N1 C5 C6 -74.25(19) . . . . ?
C1 N1 C5 C7 168.50(14) . . . . ?
C1 C2 C3 C4 -57.4(2) . . . . ?
C6 C5 C4 C3 71.2(2) . . . . ?
C7 C5 C4 C3 -165.51(15) . . . . ?
C8 C1 C2 C3 166.35(15) . . . . ?
